data_7206904
loop_
_publ_author_name
'Fuller, Rebecca O.'
'Griffith, Christopher S.'
'Koutsantonis, George A.'
'Lapere, Kim M.'
'Skelton, Brian W.'
'Spackman, Mark A.'
'White, Allan H.'
'Wild, Duncan A.'

_publ_section_title
;
 Supramolecular interactions between hexabromoethane and cyclopentadienyl
 ruthenium bromides: Halogen bonding or electrostatic organisation?
;
_journal_issue 3
_journal_name_full CrystEngComm
_journal_page_first 804
_journal_paper_doi 10.1039/c1ce05438d
_journal_volume 14
_journal_year 2012
_chemical_formula_moiety 'C7 H5 Br O2 Ru, 1/2(C2 Br6)'
_chemical_formula_sum 'C8 H5 Br4 O2 Ru'
_chemical_formula_weight 553.83
_chemical_name_systematic
;
?
;
_space_group_IT_number 14
_symmetry_cell_setting monoclinic
_symmetry_space_group_name_Hall '-P 2yn'
_symmetry_space_group_name_H-M 'P 1 21/n 1'
_atom_sites_solution_hydrogens geom
_atom_sites_solution_primary direct
_atom_sites_solution_secondary difmap
_audit_creation_date 2010-10-01T21:53:58-00:00
_audit_creation_method 'WinGX routine CIF_UPDATE'
_cell_angle_alpha 90
_cell_angle_beta 96.9420(10)
_cell_angle_gamma 90
_cell_formula_units_Z 8
_cell_length_a 7.5104(7)
_cell_length_b 11.9040(10)
_cell_length_c 29.320(3)
_cell_measurement_reflns_used 8192
_cell_measurement_temperature 150(2)
_cell_measurement_theta_max 29.2
_cell_measurement_theta_min 2.3
_cell_volume 2602.1(4)
_computing_cell_refinement 'Siemens SAINT (Siemens, 1995)'
_computing_data_collection 'Siemens SMART (Siemens, 1995)'
_computing_data_reduction 'xtal ADDREF SORTRF'
_computing_molecular_graphics ortepII
_computing_publication_material WinGX
_computing_structure_refinement 'SHELXL-97 (Sheldrick, 2008)'
_computing_structure_solution SIR92
_diffrn_ambient_temperature 150(2)
_diffrn_measured_fraction_theta_full 0.996
_diffrn_measured_fraction_theta_max 0.935
_diffrn_measurement_device_type
;
Bruker SMART CCD diffractometer
;
_diffrn_measurement_method '\w scans'
_diffrn_radiation_monochromator graphite
_diffrn_radiation_type MoK\a
_diffrn_radiation_wavelength 0.71073
_diffrn_reflns_av_R_equivalents 0.056
_diffrn_reflns_av_unetI/netI 0.0158
_diffrn_reflns_limit_h_max 10
_diffrn_reflns_limit_h_min -10
_diffrn_reflns_limit_k_max 16
_diffrn_reflns_limit_k_min -16
_diffrn_reflns_limit_l_max 39
_diffrn_reflns_limit_l_min -40
_diffrn_reflns_number 30436
_diffrn_reflns_theta_full 28
_diffrn_reflns_theta_max 29.25
_diffrn_reflns_theta_min 1.4
_diffrn_standards_decay_% 0
_diffrn_standards_number 0
_exptl_absorpt_coefficient_mu 13.466
_exptl_absorpt_correction_T_max .80
_exptl_absorpt_correction_T_min .38
_exptl_absorpt_correction_type multi-scan
_exptl_absorpt_process_details
;
SADABS; Sheldrick, 1996
;
_exptl_crystal_colour yellow
_exptl_crystal_density_diffrn 2.827
_exptl_crystal_density_method 'not measured'
_exptl_crystal_description needle
_exptl_crystal_F_000 2024
_exptl_crystal_size_max 0.20
_exptl_crystal_size_mid 0.10
_exptl_crystal_size_min 0.10
_refine_diff_density_max 2.509
_refine_diff_density_min -3.039
_refine_diff_density_rms 0.235
_refine_ls_extinction_method none
_refine_ls_goodness_of_fit_ref 1.07
_refine_ls_hydrogen_treatment constr
_refine_ls_matrix_type full
_refine_ls_number_parameters 280
_refine_ls_number_reflns 6633
_refine_ls_number_restraints 0
_refine_ls_restrained_S_all 1.07
_refine_ls_R_factor_all 0.0597
_refine_ls_R_factor_gt 0.0418
_refine_ls_shift/su_max 0.001
_refine_ls_shift/su_mean 0
_refine_ls_structure_factor_coef Fsqd
_refine_ls_weighting_details 'calc w=1/[\s^2^(Fo^2^)+(0.0351P)^2^+35.4584P] where P=(Fo^2^+2Fc^2^)/3'
_refine_ls_weighting_scheme calc
_refine_ls_wR_factor_gt 0.0901
_refine_ls_wR_factor_ref 0.0999
_reflns_number_gt 5414
_reflns_number_total 6633
_reflns_threshold_expression I>2\s(I)
_cod_data_source_file c1ce05438d.txt
_cod_data_source_block gk98n
_cod_original_sg_symbol_Hall '-p 2yn'
_cod_original_sg_symbol_H-M P_1_21/n_1
_cod_database_code 7206904

loop_
_symmetry_equiv_pos_as_xyz
'x, y, z'
'-x+1/2, y+1/2, -z+1/2'
'-x, -y, -z'
'x-1/2, -y-1/2, z-1/2'

loop_
_atom_site_label
_atom_site_type_symbol
_atom_site_fract_x
_atom_site_fract_y
_atom_site_fract_z
_atom_site_U_iso_or_equiv
_atom_site_adp_type
_atom_site_occupancy
_atom_site_symmetry_multiplicity
_atom_site_calc_flag
_atom_site_refinement_flags
_atom_site_disorder_assembly
_atom_site_disorder_group
Ru1 Ru 0.54821(6) 0.71355(4) 1.008134(15) 0.01475(10) Uani 1 1 d . . .
Br1 Br 0.33215(8) 0.84156(6) 1.04284(2) 0.02495(14) Uani 1 1 d . . .
C11 C 0.5626(9) 0.6257(7) 1.0626(3) 0.0326(16) Uani 1 1 d . . .
O11 O 0.5755(9) 0.5756(6) 1.0953(2) 0.0516(17) Uani 1 1 d . . .
C12 C 0.3479(9) 0.6322(6) 0.9810(2) 0.0278(14) Uani 1 1 d . . .
O12 O 0.2243(7) 0.5861(5) 0.9633(2) 0.0432(14) Uani 1 1 d . . .
C101 C 0.7305(9) 0.8591(6) 0.9960(3) 0.0297(15) Uani 1 1 d . . .
H101 H 0.7208 0.9319 1.0088 0.036 Uiso 1 1 calc R . .
C102 C 0.8363(9) 0.7693(6) 1.0164(3) 0.0302(15) Uani 1 1 d . . .
H102 H 0.9098 0.7713 1.0451 0.036 Uiso 1 1 calc R . .
C103 C 0.8125(9) 0.6755(6) 0.9860(3) 0.0292(15) Uani 1 1 d . . .
H103 H 0.8658 0.6035 0.9911 0.035 Uiso 1 1 calc R . .
C104 C 0.6951(10) 0.7088(7) 0.9469(2) 0.0312(15) Uani 1 1 d . . .
H104 H 0.6581 0.6634 0.9208 0.037 Uiso 1 1 calc R . .
C105 C 0.6419(9) 0.8217(6) 0.9533(2) 0.0286(15) Uani 1 1 d . . .
H105 H 0.5613 0.8644 0.9327 0.034 Uiso 1 1 calc R . .
Ru2 Ru 0.84347(6) 0.43443(4) 0.819426(16) 0.01709(10) Uani 1 1 d . . .
Br2 Br 0.60718(8) 0.58831(5) 0.81744(2) 0.02164(13) Uani 1 1 d . . .
C21 C 0.8646(9) 0.4306(6) 0.8842(3) 0.0296(15) Uani 1 1 d . . .
O21 O 0.8836(8) 0.4283(5) 0.92345(19) 0.0450(14) Uani 1 1 d . . .
C22 C 0.6592(10) 0.3253(6) 0.8140(3) 0.0311(15) Uani 1 1 d . . .
O22 O 0.5530(8) 0.2561(5) 0.8088(2) 0.0519(16) Uani 1 1 d . . .
C201 C 1.0178(9) 0.5405(7) 0.7788(3) 0.0337(16) Uani 1 1 d . . .
H201 H 1.0027 0.6192 0.7743 0.04 Uiso 1 1 calc R . .
C202 C 1.1274(9) 0.4885(7) 0.8148(3) 0.0324(16) Uani 1 1 d . . .
H202 H 1.2009 0.5259 0.8388 0.039 Uiso 1 1 calc R . .
C203 C 1.1092(10) 0.3692(7) 0.8092(3) 0.0403(19) Uani 1 1 d . . .
H203 H 1.1653 0.3133 0.8292 0.048 Uiso 1 1 calc R . .
C204 C 0.9924(11) 0.3503(7) 0.7685(3) 0.042(2) Uani 1 1 d . . .
H204 H 0.9592 0.2789 0.7558 0.05 Uiso 1 1 calc R . .
C205 C 0.9331(10) 0.4544(8) 0.7500(3) 0.0367(18) Uani 1 1 d . . .
H205 H 0.8512 0.4656 0.7231 0.044 Uiso 1 1 calc R . .
Br11 Br 0.09103(10) 0.99829(8) 0.78224(2) 0.0408(2) Uani 1 1 d . . .
Br12 Br 0.32097(9) 0.79839(6) 0.83946(3) 0.03000(15) Uani 1 1 d . . .
Br13 Br 0.34868(10) 1.05854(7) 0.87293(3) 0.0407(2) Uani 1 1 d . . .
Br21 Br -0.09836(10) 1.06350(7) 0.87470(3) 0.03602(18) Uani 1 1 d . . .
Br22 Br -0.11667(9) 0.79863(6) 0.84450(2) 0.02514(14) Uani 1 1 d . . .
Br23 Br 0.13329(9) 0.87246(6) 0.93351(2) 0.02665(15) Uani 1 1 d . . .
C1 C 0.1917(13) 0.9379(9) 0.8421(3) 0.022(3) Uani 0.608(19) 1 d P A 1
C2 C 0.0361(13) 0.9168(8) 0.8713(3) 0.017(2) Uani 0.608(19) 1 d P A 1
C1' C 0.109(2) 1.0009(14) 0.8516(5) 0.020(4) Uiso 0.392(19) 1 d P A 2
C2' C 0.114(2) 0.8772(14) 0.8665(5) 0.013(4) Uiso 0.392(19) 1 d P A 2

loop_
_atom_site_aniso_label
_atom_site_aniso_U_11
_atom_site_aniso_U_22
_atom_site_aniso_U_33
_atom_site_aniso_U_23
_atom_site_aniso_U_13
_atom_site_aniso_U_12
Ru1 0.0147(2) 0.0119(2) 0.0179(2) 0.00062(16) 0.00262(15) 0.00054(17)
Br1 0.0219(3) 0.0249(3) 0.0285(3) -0.0063(3) 0.0050(2) 0.0021(2)
C11 0.026(3) 0.037(4) 0.036(4) 0.007(3) 0.007(3) 0.005(3)
O11 0.056(4) 0.061(4) 0.041(3) 0.026(3) 0.015(3) 0.009(3)
C12 0.028(3) 0.021(3) 0.036(4) -0.004(3) 0.007(3) 0.002(3)
O12 0.031(3) 0.025(3) 0.071(4) -0.008(3) -0.004(3) -0.008(2)
C101 0.031(3) 0.024(4) 0.037(4) -0.003(3) 0.015(3) -0.006(3)
C102 0.022(3) 0.036(4) 0.033(4) 0.001(3) 0.002(3) -0.007(3)
C103 0.024(3) 0.027(4) 0.039(4) 0.006(3) 0.017(3) 0.004(3)
C104 0.032(3) 0.038(4) 0.025(3) -0.007(3) 0.010(3) -0.005(3)
C105 0.023(3) 0.029(4) 0.034(4) 0.011(3) 0.005(3) -0.002(3)
Ru2 0.0152(2) 0.0134(2) 0.0224(2) -0.00254(17) 0.00129(16) -0.00019(17)
Br2 0.0193(3) 0.0184(3) 0.0270(3) -0.0025(2) 0.0019(2) 0.0010(2)
C21 0.025(3) 0.027(4) 0.036(4) 0.004(3) 0.000(3) 0.002(3)
O21 0.049(3) 0.053(4) 0.031(3) 0.006(3) -0.004(2) -0.003(3)
C22 0.029(3) 0.028(4) 0.037(4) -0.002(3) 0.003(3) 0.003(3)
O22 0.044(3) 0.033(3) 0.078(5) 0.000(3) 0.004(3) -0.022(3)
C201 0.026(3) 0.035(4) 0.042(4) 0.003(3) 0.011(3) 0.000(3)
C202 0.018(3) 0.038(4) 0.042(4) 0.000(3) 0.004(3) -0.004(3)
C203 0.026(3) 0.038(4) 0.060(5) 0.010(4) 0.015(3) 0.011(3)
C204 0.037(4) 0.038(5) 0.055(5) -0.027(4) 0.023(4) -0.003(4)
C205 0.024(3) 0.054(5) 0.033(4) -0.005(4) 0.005(3) 0.002(3)
Br11 0.0348(4) 0.0622(6) 0.0237(3) 0.0166(3) -0.0039(3) -0.0179(4)
Br12 0.0256(3) 0.0230(3) 0.0407(4) -0.0049(3) 0.0013(3) 0.0064(3)
Br13 0.0338(4) 0.0454(5) 0.0398(4) 0.0139(3) -0.0091(3) -0.0245(3)
Br21 0.0297(3) 0.0456(5) 0.0331(4) -0.0022(3) 0.0053(3) 0.0181(3)
Br22 0.0257(3) 0.0235(3) 0.0254(3) -0.0026(2) 0.0000(2) -0.0077(3)
Br23 0.0287(3) 0.0308(4) 0.0197(3) 0.0035(3) 0.0002(2) -0.0062(3)
C1 0.020(5) 0.022(6) 0.022(5) 0.002(4) -0.003(4) 0.004(4)
C2 0.014(5) 0.010(5) 0.026(5) -0.003(4) -0.002(3) 0.006(4)

loop_
_atom_type_symbol
_atom_type_description
_atom_type_scat_dispersion_real
_atom_type_scat_dispersion_imag
_atom_type_scat_source
C C 0.0033 0.0016 'International Tables Vol C Tables 4.2.6.8 and 6.1.1.4'
H H 0 0 'International Tables Vol C Tables 4.2.6.8 and 6.1.1.4'
Br Br -0.2901 2.4595 'International Tables Vol C Tables 4.2.6.8 and 6.1.1.4'
O O 0.0106 0.006 'International Tables Vol C Tables 4.2.6.8 and 6.1.1.4'
Ru Ru -1.2594 0.8363 'International Tables Vol C Tables 4.2.6.8 and 6.1.1.4'

loop_
_geom_angle_atom_site_label_1
_geom_angle_atom_site_label_2
_geom_angle_atom_site_label_3
_geom_angle
C12 Ru1 C11 91.9(3)
C12 Ru1 C103 118.1(3)
C11 Ru1 C103 99.9(3)
C12 Ru1 C104 95.4(3)
C11 Ru1 C104 133.0(3)
C103 Ru1 C104 37.3(3)
C12 Ru1 C105 107.3(3)
C11 Ru1 C105 158.3(3)
C103 Ru1 C105 62.3(3)
C104 Ru1 C105 37.2(3)
C12 Ru1 C102 155.1(3)
C11 Ru1 C102 96.7(3)
C103 Ru1 C102 37.3(3)
C104 Ru1 C102 61.9(3)
C105 Ru1 C102 61.7(3)
C12 Ru1 C101 142.6(3)
C11 Ru1 C101 125.4(3)
C103 Ru1 C101 61.9(3)
C104 Ru1 C101 61.5(3)
C105 Ru1 C101 36.7(3)
C102 Ru1 C101 36.7(3)
C12 Ru1 Br1 87.8(2)
C11 Ru1 Br1 88.1(2)
C103 Ru1 Br1 152.3(2)
C104 Ru1 Br1 138.4(2)
C105 Ru1 Br1 102.43(19)
C102 Ru1 Br1 115.8(2)
C101 Ru1 Br1 91.82(18)
O11 C11 Ru1 177.9(8)
O12 C12 Ru1 177.3(7)
C105 C101 C102 108.3(6)
C105 C101 Ru1 70.7(4)
C102 C101 Ru1 71.1(4)
C105 C101 H101 125.8
C102 C101 H101 125.8
Ru1 C101 H101 124
C101 C102 C103 107.7(6)
C101 C102 Ru1 72.2(4)
C103 C102 Ru1 69.8(4)
C101 C102 H102 126.1
C103 C102 H102 126.1
Ru1 C102 H102 123.5
C104 C103 C102 107.8(6)
C104 C103 Ru1 71.7(4)
C102 C103 Ru1 72.9(4)
C104 C103 H103 126.1
C102 C103 H103 126.1
Ru1 C103 H103 121.1
C103 C104 C105 108.4(6)
C103 C104 Ru1 71.0(4)
C105 C104 Ru1 72.2(4)
C103 C104 H104 125.8
C105 C104 H104 125.8
Ru1 C104 H104 122.7
C101 C105 C104 107.8(6)
C101 C105 Ru1 72.6(4)
C104 C105 Ru1 70.6(4)
C101 C105 H105 126.1
C104 C105 H105 126.1
Ru1 C105 H105 122.3
C21 Ru2 C22 92.3(3)
C21 Ru2 C203 99.3(3)
C22 Ru2 C203 114.4(3)
C21 Ru2 C204 132.9(3)
C22 Ru2 C204 93.2(3)
C203 Ru2 C204 37.4(3)
C21 Ru2 C205 157.2(3)
C22 Ru2 C205 107.1(3)
C203 Ru2 C205 62.2(3)
C204 Ru2 C205 36.8(3)
C21 Ru2 C202 95.9(3)
C22 Ru2 C202 151.9(3)
C203 Ru2 C202 37.7(3)
C204 Ru2 C202 61.8(3)
C205 Ru2 C202 61.4(3)
C21 Ru2 C201 124.1(3)
C22 Ru2 C201 143.5(3)
C203 Ru2 C201 62.1(3)
C204 Ru2 C201 61.6(3)
C205 Ru2 C201 37.0(3)
C202 Ru2 C201 36.2(3)
C21 Ru2 Br2 90.8(2)
C22 Ru2 Br2 89.5(2)
C203 Ru2 Br2 153.4(2)
C204 Ru2 Br2 135.9(3)
C205 Ru2 Br2 100.9(2)
C202 Ru2 Br2 117.1(2)
C201 Ru2 Br2 91.9(2)
O21 C21 Ru2 177.7(6)
O22 C22 Ru2 175.9(7)
C202 C201 C205 107.9(7)
C202 C201 Ru2 71.4(4)
C205 C201 Ru2 70.5(4)
C202 C201 H201 126
C205 C201 H201 126
Ru2 C201 H201 123.8
C201 C202 C203 108.2(7)
C201 C202 Ru2 72.4(4)
C203 C202 Ru2 69.2(4)
C201 C202 H202 125.9
C203 C202 H202 125.9
Ru2 C202 H202 124.1
C204 C203 C202 107.2(7)
C204 C203 Ru2 71.9(4)
C202 C203 Ru2 73.1(4)
C204 C203 H203 126.4
C202 C203 H203 126.4
Ru2 C203 H203 120.4
C205 C204 C203 108.8(7)
C205 C204 Ru2 72.5(4)
C203 C204 Ru2 70.8(4)
C205 C204 H204 125.6
C203 C204 H204 125.6
Ru2 C204 H204 122.8
C204 C205 C201 107.9(7)
C204 C205 Ru2 70.7(4)
C201 C205 Ru2 72.5(4)
C204 C205 H205 126.1
C201 C205 H205 126.1
Ru2 C205 H205 122.4
C2 C1 Br12 107.4(7)
C2 C1 Br11 108.5(6)
Br12 C1 Br11 114.9(5)
C2 C1 Br13 108.0(7)
Br12 C1 Br13 111.3(5)
Br11 C1 Br13 106.5(5)
C1 C2 Br22 110.3(7)
C1 C2 Br23 109.7(6)
Br22 C2 Br23 108.7(5)
C1 C2 Br21 107.5(7)
Br22 C2 Br21 112.0(5)
Br23 C2 Br21 108.6(5)
C2' C1' Br21 105.1(10)
C2' C1' Br13 105.0(10)
Br21 C1' Br13 120.3(8)
C2' C1' Br11 105.6(10)
Br21 C1' Br11 113.6(8)
Br13 C1' Br11 106.0(7)
C1' C2' Br23 108.1(10)
C1' C2' Br22 111.6(11)
Br23 C2' Br22 105.5(7)
C1' C2' Br12 108.6(10)
Br23 C2' Br12 114.0(8)
Br22 C2' Br12 109.1(7)

loop_
_geom_bond_atom_site_label_1
_geom_bond_atom_site_label_2
_geom_bond_distance
Ru1 C12 1.883(7)
Ru1 C11 1.902(7)
Ru1 C103 2.208(6)
Ru1 C104 2.218(7)
Ru1 C105 2.238(7)
Ru1 C102 2.248(7)
Ru1 C101 2.263(7)
Ru1 Br1 2.5279(8)
C11 O11 1.123(9)
C12 O12 1.146(9)
C101 C105 1.416(10)
C101 C102 1.421(11)
C101 H101 0.95
C102 C103 1.426(11)
C102 H102 0.95
C103 C104 1.416(10)
C103 H103 0.95
C104 C105 1.421(11)
C104 H104 0.95
C105 H105 0.95
Ru2 C21 1.887(7)
Ru2 C22 1.891(8)
Ru2 C203 2.196(7)
Ru2 C204 2.210(7)
Ru2 C205 2.233(8)
Ru2 C202 2.247(7)
Ru2 C201 2.260(7)
Ru2 Br2 2.5463(8)
C21 O21 1.143(9)
C22 O22 1.144(9)
C201 C202 1.402(11)
C201 C205 1.427(11)
C201 H201 0.95
C202 C203 1.435(12)
C202 H202 0.95
C203 C204 1.411(12)
C203 H203 0.95
C204 C205 1.404(13)
C204 H204 0.95
C205 H205 0.95
Br11 C1 1.962(10)
Br11 C1' 2.022(15)
Br12 C1 1.930(11)
Br12 C2' 2.057(17)
Br13 C1' 1.954(16)
Br13 C1 2.002(11)
Br21 C1' 1.925(16)
Br21 C2 2.025(10)
Br22 C2 1.922(10)
Br22 C2' 2.004(14)
Br23 C2' 1.953(14)
Br23 C2 1.955(10)
C1 C2 1.550(15)
C1' C2' 1.54(2)
